data_7248754
loop_
_publ_author_name
'Hua, Xiu-Ni'
'Cai, Zhuoer'
'Huang, Tian-Tian'
'Cui, Jing-Han'
'Shi, Xian'
'Zhang, Xiang'
'Zhang, Yinan'
'Chen, Jian'
'Xu, Kai'
'Duan, Hai-Bao'

_publ_section_title
;
 Successive high-temperature phase transitions triggered dielectric
 switching in a one-dimensional hybrid perovskite with blue emission
;
_journal_issue 25
_journal_name_full CrystEngComm
_journal_page_first 3325
_journal_page_last 3330
_journal_paper_doi 10.1039/D4CE00415A
_journal_volume 26
_journal_year 2024
_chemical_formula_moiety 'Cd Cl3, C7 H16 N'
_chemical_formula_sum 'C7 H16 Cd Cl3 N'
_chemical_formula_weight 332.96
_space_group_crystal_system monoclinic
_space_group_IT_number 14
_space_group_name_Hall '-P 2ybc'
_space_group_name_H-M_alt 'P 1 21/c 1'
_atom_sites_solution_hydrogens geom
_atom_sites_solution_primary dual
_audit_creation_date 2023-11-15
_audit_creation_method
;FinalCif V128 by Daniel Kratzert, Freiburg 2023, 
https://dkratzert.de/finalcif.html
;
_audit_update_record
;
2024-04-13 deposited with the CCDC.	2024-05-30 downloaded from the CCDC.
;
_cell_angle_alpha 90
_cell_angle_beta 103.592(6)
_cell_angle_gamma 90
_cell_formula_units_Z 4
_cell_length_a 12.229(2)
_cell_length_b 6.6525(11)
_cell_length_c 15.025(2)
_cell_measurement_reflns_used 4328
_cell_measurement_temperature 388.00
_cell_measurement_theta_max 26.386
_cell_measurement_theta_min 3.365
_cell_volume 1188.1(3)
_computing_cell_refinement 'SAINT V8.40A (Bruker, 2019)'
_computing_data_reduction 'SAINT V8.40A (Bruker, 2019)'
_computing_molecular_graphics 'Olex2 1.5 (Dolomanov et al., 2009)'
_computing_publication_material 'Olex2 1.5 (Dolomanov et al., 2009)'
_computing_structure_refinement 'SHELXL 2018/3 (Sheldrick, 2015)'
_computing_structure_solution 'SHELXT 2018/2 (Sheldrick, 2018)'
_diffrn_ambient_temperature 388.00
_diffrn_measured_fraction_theta_full 0.991
_diffrn_measured_fraction_theta_max 0.991
_diffrn_measurement_device_type Bruck
_diffrn_radiation_type MoK\a
_diffrn_radiation_wavelength 0.71073
_diffrn_reflns_av_R_equivalents 0.0589
_diffrn_reflns_av_unetI/netI 0.0425
_diffrn_reflns_Laue_measured_fraction_full 0.991
_diffrn_reflns_Laue_measured_fraction_max 0.991
_diffrn_reflns_limit_h_max 12
_diffrn_reflns_limit_h_min -14
_diffrn_reflns_limit_k_max 7
_diffrn_reflns_limit_k_min -7
_diffrn_reflns_limit_l_max 17
_diffrn_reflns_limit_l_min -17
_diffrn_reflns_number 9487
_diffrn_reflns_point_group_measured_fraction_full 0.991
_diffrn_reflns_point_group_measured_fraction_max 0.991
_diffrn_reflns_theta_full 25.021
_diffrn_reflns_theta_max 25.021
_diffrn_reflns_theta_min 3.365
_diffrn_source_current 1.4
_diffrn_source_power 0.07
_diffrn_source_voltage 50.0
_exptl_absorpt_coefficient_mu 2.466
_exptl_absorpt_correction_T_max 0.0932
_exptl_absorpt_correction_T_min 0.0449
_exptl_absorpt_correction_type multi-scan
_exptl_absorpt_process_details
;
SADABS-2016/2 (Bruker,2016/2) was used for absorption correction.
wR2(int) was 0.1259 before and 0.0631 after correction.
The Ratio of minimum to maximum transmission is 0.4818.
The \l/2 correction factor is Not present.
;
_exptl_crystal_colour 'clear light colourless'
_exptl_crystal_colour_lustre clear
_exptl_crystal_colour_modifier light
_exptl_crystal_colour_primary colourless
_exptl_crystal_density_diffrn 1.861
_exptl_crystal_description block
_exptl_crystal_F_000 656
_exptl_crystal_size_max 0.1
_exptl_crystal_size_mid 0.09
_exptl_crystal_size_min 0.06
_refine_diff_density_max 0.401
_refine_diff_density_min -0.477
_refine_diff_density_rms 0.095
_refine_ls_extinction_method none
_refine_ls_goodness_of_fit_ref 1.042
_refine_ls_hydrogen_treatment constr
_refine_ls_matrix_type full
_refine_ls_number_parameters 111
_refine_ls_number_reflns 2081
_refine_ls_number_restraints 0
_refine_ls_restrained_S_all 1.042
_refine_ls_R_factor_all 0.0401
_refine_ls_R_factor_gt 0.0309
_refine_ls_shift/su_max 0.001
_refine_ls_shift/su_mean 0.000
_refine_ls_structure_factor_coef Fsqd
_refine_ls_weighting_details 'w=1/[\s^2^(Fo^2^)+(0.0307P)^2^+0.5386P] where P=(Fo^2^+2Fc^2^)/3'
_refine_ls_weighting_scheme calc
_refine_ls_wR_factor_gt 0.0739
_refine_ls_wR_factor_ref 0.0806
_reflns_Friedel_coverage 0.000
_reflns_number_gt 1682
_reflns_number_total 2081
_reflns_threshold_expression 'I > 2\s(I)'
_cod_data_source_file d4ce00415a2.cif
_cod_data_source_block 116hxn1388k_0m
_cod_depositor_comments 'Adding full bibliography for 7248752--7248755.cif.'
_cod_original_cell_volume 1188.1(4)
_cod_database_code 7248754
_olex2_refinement_description
;
1. Fixed Uiso
 At 1.2 times of:
  All C(H) groups, All C(H,H) groups, All N(H,H,H) groups
 At 1.5 times of:
  All C(H,H,H) groups
2.a Ternary CH refined with riding coordinates:
 C1(H1), C4(H4)
2.b Secondary CH2 refined with riding coordinates:
 C5(H5A,H5B), C2(H2A,H2B), C6(H6A,H6B), C3(H3A,H3B)
2.c Idealised Me refined as rotating group:
 N1(H1A,H1B,H1C), C7(H7A,H7B,H7C)
;
_olex2_submission_special_instructions 'No special instructions were received'
_shelx_shelxl_version_number 2018/3
_shelx_space_group_comment
;
The symmetry employed for this shelxl refinement is uniquely defined
by the following loop, which should always be used as a source of
symmetry information in preference to the above space-group names.
They are only intended as comments.
;
_shelx_estimated_absorpt_t_min 0.791
_shelx_estimated_absorpt_t_max 0.866

loop_
_space_group_symop_operation_xyz
'x, y, z'
'-x, y+1/2, -z+1/2'
'-x, -y, -z'
'x, -y-1/2, z-1/2'

loop_
_atom_site_label
_atom_site_type_symbol
_atom_site_fract_x
_atom_site_fract_y
_atom_site_fract_z
_atom_site_U_iso_or_equiv
_atom_site_adp_type
_atom_site_occupancy
_atom_site_site_symmetry_order
_atom_site_calc_flag
_atom_site_refinement_flags_posn
_atom_site_refinement_flags_adp
_atom_site_refinement_flags_occupancy
_atom_site_disorder_assembly
_atom_site_disorder_group
Cd1 Cd 0.99900(2) 0.45033(4) 0.25179(2) 0.05155(14) Uani 1 1 d . . . . .
Cl1 Cl 0.82901(8) 0.70071(13) 0.20257(7) 0.0539(3) Uani 1 1 d . . . . .
Cl3 Cl 1.06773(9) 0.70197(13) 0.39133(6) 0.0556(3) Uani 1 1 d . . . . .
Cl2 Cl 0.90389(9) 0.19619(12) 0.34414(7) 0.0538(3) Uani 1 1 d . . . . .
N1 N 0.8585(3) 0.8234(6) 0.4877(3) 0.0793(12) Uani 1 1 d . . . . .
H1A H 0.905202 0.734173 0.472506 0.095 Uiso 1 1 calc R U . . .
H1B H 0.856219 0.805653 0.545920 0.095 Uiso 1 1 calc R U . . .
H1C H 0.882527 0.947114 0.480239 0.095 Uiso 1 1 calc R U . . .
C5 C 0.5469(4) 0.9160(7) 0.3907(3) 0.0726(12) Uani 1 1 d . . . . .
H5A H 0.497176 1.010879 0.410474 0.087 Uiso 1 1 calc R U . . .
H5B H 0.545349 0.945159 0.327155 0.087 Uiso 1 1 calc R U . . .
C1 C 0.7423(4) 0.7949(7) 0.4272(3) 0.0671(12) Uani 1 1 d . . . . .
H1 H 0.747945 0.816665 0.363964 0.081 Uiso 1 1 calc R U . . .
C2 C 0.7039(4) 0.5856(7) 0.4333(4) 0.0762(13) Uani 1 1 d . . . . .
H2A H 0.707802 0.552392 0.496813 0.091 Uiso 1 1 calc R U . . .
H2B H 0.753391 0.494796 0.410865 0.091 Uiso 1 1 calc R U . . .
C6 C 0.6654(4) 0.9479(6) 0.4475(3) 0.0719(13) Uani 1 1 d . . . . .
H6A H 0.691463 1.080201 0.434838 0.086 Uiso 1 1 calc R U . . .
H6B H 0.665258 0.942265 0.512005 0.086 Uiso 1 1 calc R U . . .
C3 C 0.5841(4) 0.5575(7) 0.3776(4) 0.0836(15) Uani 1 1 d . . . . .
H3A H 0.583960 0.562950 0.313075 0.100 Uiso 1 1 calc R U . . .
H3B H 0.558301 0.424928 0.390105 0.100 Uiso 1 1 calc R U . . .
C4 C 0.5030(4) 0.7103(7) 0.3967(4) 0.0753(13) Uani 1 1 d . . . . .
H4 H 0.498515 0.690496 0.460331 0.090 Uiso 1 1 calc R U . . .
C7 C 0.3835(4) 0.6826(8) 0.3372(4) 0.1032(19) Uani 1 1 d . . . . .
H7A H 0.332902 0.770604 0.358479 0.155 Uiso 1 1 calc R U . . .
H7B H 0.360246 0.545740 0.341217 0.155 Uiso 1 1 calc R U . . .
H7C H 0.382686 0.714070 0.274683 0.155 Uiso 1 1 calc R U . . .

loop_
_atom_site_aniso_label
_atom_site_aniso_U_11
_atom_site_aniso_U_22
_atom_site_aniso_U_33
_atom_site_aniso_U_23
_atom_site_aniso_U_13
_atom_site_aniso_U_12
Cd1 0.0692(2) 0.0309(2) 0.0558(2) 0.00247(10) 0.01721(15) 0.00214(12)
Cl1 0.0521(6) 0.0469(5) 0.0631(6) -0.0002(4) 0.0145(4) 0.0009(4)
Cl3 0.0679(7) 0.0473(6) 0.0493(5) -0.0013(4) 0.0091(4) 0.0035(4)
Cl2 0.0608(6) 0.0440(5) 0.0626(6) 0.0025(4) 0.0262(4) 0.0007(4)
N1 0.052(2) 0.113(3) 0.072(2) -0.001(2) 0.0124(18) -0.003(2)
C5 0.062(3) 0.068(3) 0.086(3) 0.001(2) 0.013(2) 0.007(2)
C1 0.048(3) 0.091(4) 0.062(3) -0.007(2) 0.0109(19) -0.002(2)
C2 0.071(3) 0.060(3) 0.095(3) -0.002(2) 0.014(3) 0.015(2)
C6 0.062(3) 0.058(3) 0.093(3) 0.000(2) 0.014(2) -0.004(2)
C3 0.081(4) 0.064(3) 0.098(4) -0.013(2) 0.004(3) -0.003(2)
C4 0.057(3) 0.083(3) 0.084(3) -0.005(2) 0.012(2) -0.011(2)
C7 0.065(3) 0.124(5) 0.114(5) -0.014(4) 0.010(3) -0.018(3)

loop_
_atom_type_symbol
_atom_type_description
_atom_type_scat_dispersion_real
_atom_type_scat_dispersion_imag
_atom_type_scat_source
C C 0.0033 0.0016 'International Tables Vol C Tables 4.2.6.8 and 6.1.1.4'
H H 0.0000 0.0000 'International Tables Vol C Tables 4.2.6.8 and 6.1.1.4'
Cd Cd -0.8075 1.2024 'International Tables Vol C Tables 4.2.6.8 and 6.1.1.4'
Cl Cl 0.1484 0.1585 'International Tables Vol C Tables 4.2.6.8 and 6.1.1.4'
N N 0.0061 0.0033 'International Tables Vol C Tables 4.2.6.8 and 6.1.1.4'

loop_
_geom_angle_atom_site_label_1
_geom_angle_atom_site_label_2
_geom_angle_atom_site_label_3
_geom_angle
_geom_angle_site_symmetry_1
_geom_angle_site_symmetry_3
_geom_angle_publ_flag
Cd1 Cd1 Cd1 177.796(18) 2_745 2_755 ?
Cl1 Cd1 Cd1 128.64(2) 2_745 2_755 ?
Cl1 Cd1 Cd1 129.56(2) . 2_745 ?
Cl1 Cd1 Cd1 51.01(2) . 2_755 ?
Cl1 Cd1 Cd1 50.73(2) 2_745 2_745 ?
Cl1 Cd1 Cl1 178.621(13) . 2_745 ?
Cl1 Cd1 Cl3 96.09(3) 2_745 . ?
Cl1 Cd1 Cl3 83.95(3) 2_745 2_745 ?
Cl1 Cd1 Cl3 95.35(3) . 2_745 ?
Cl1 Cd1 Cl3 84.58(3) . . ?
Cl1 Cd1 Cl2 83.19(3) . 2_755 ?
Cl3 Cd1 Cd1 51.78(2) . 2_755 ?
Cl3 Cd1 Cd1 129.77(2) . 2_745 ?
Cl3 Cd1 Cd1 51.19(2) 2_745 2_745 ?
Cl3 Cd1 Cd1 127.22(2) 2_745 2_755 ?
Cl3 Cd1 Cl3 178.63(2) . 2_745 ?
Cl2 Cd1 Cd1 51.00(2) . 2_745 ?
Cl2 Cd1 Cd1 50.63(2) 2_755 2_755 ?
Cl2 Cd1 Cd1 127.21(2) 2_755 2_745 ?
Cl2 Cd1 Cd1 131.16(2) . 2_755 ?
Cl2 Cd1 Cl1 95.65(3) 2_755 2_745 ?
Cl2 Cd1 Cl1 97.89(3) . . ?
Cl2 Cd1 Cl1 83.25(3) . 2_745 ?
Cl2 Cd1 Cl3 94.92(3) . . ?
Cl2 Cd1 Cl3 86.62(3) 2_755 . ?
Cl2 Cd1 Cl3 92.01(3) 2_755 2_745 ?
Cl2 Cd1 Cl3 86.44(3) . 2_745 ?
Cl2 Cd1 Cl2 178.19(3) . 2_755 ?
Cd1 Cl1 Cd1 78.26(3) . 2_755 ?
Cd1 Cl3 Cd1 77.03(3) . 2_755 ?
Cd1 Cl2 Cd1 78.37(3) . 2_745 ?
H1A N1 H1B 109.5 . . ?
H1A N1 H1C 109.5 . . ?
H1B N1 H1C 109.5 . . ?
C1 N1 H1A 109.5 . . ?
C1 N1 H1B 109.5 . . ?
C1 N1 H1C 109.5 . . ?
H5A C5 H5B 107.6 . . ?
C6 C5 H5A 108.7 . . ?
C6 C5 H5B 108.7 . . ?
C4 C5 H5A 108.7 . . ?
C4 C5 H5B 108.7 . . ?
C4 C5 C6 114.1(4) . . ?
N1 C1 H1 107.1 . . ?
C2 C1 N1 110.4(4) . . ?
C2 C1 H1 107.1 . . ?
C6 C1 N1 110.3(4) . . ?
C6 C1 H1 107.1 . . ?
C6 C1 C2 114.4(4) . . ?
C1 C2 H2A 109.4 . . ?
C1 C2 H2B 109.4 . . ?
C1 C2 C3 111.2(4) . . ?
H2A C2 H2B 108.0 . . ?
C3 C2 H2A 109.4 . . ?
C3 C2 H2B 109.4 . . ?
C5 C6 H6A 109.4 . . ?
C5 C6 H6B 109.4 . . ?
C1 C6 C5 111.2(4) . . ?
C1 C6 H6A 109.4 . . ?
C1 C6 H6B 109.4 . . ?
H6A C6 H6B 108.0 . . ?
C2 C3 H3A 108.7 . . ?
C2 C3 H3B 108.7 . . ?
H3A C3 H3B 107.6 . . ?
C4 C3 C2 114.1(4) . . ?
C4 C3 H3A 108.7 . . ?
C4 C3 H3B 108.7 . . ?
C5 C4 C3 110.6(4) . . ?
C5 C4 H4 106.7 . . ?
C5 C4 C7 112.6(4) . . ?
C3 C4 H4 106.7 . . ?
C3 C4 C7 113.0(4) . . ?
C7 C4 H4 106.7 . . ?
C4 C7 H7A 109.5 . . ?
C4 C7 H7B 109.5 . . ?
C4 C7 H7C 109.5 . . ?
H7A C7 H7B 109.5 . . ?
H7A C7 H7C 109.5 . . ?
H7B C7 H7C 109.5 . . ?

loop_
_geom_bond_atom_site_label_1
_geom_bond_atom_site_label_2
_geom_bond_distance
_geom_bond_site_symmetry_2
_geom_bond_publ_flag
Cd1 Cd1 3.3269(6) 2_755 ?
Cd1 Cd1 3.3268(5) 2_745 ?
Cd1 Cl1 2.6409(10) 2_745 ?
Cd1 Cl1 2.6306(10) . ?
Cd1 Cl3 2.6823(10) 2_745 ?
Cd1 Cl3 2.6603(10) . ?
Cd1 Cl2 2.6396(10) 2_755 ?
Cd1 Cl2 2.6258(10) . ?
N1 H1A 0.8900 . ?
N1 H1B 0.8900 . ?
N1 H1C 0.8900 . ?
N1 C1 1.507(5) . ?
C5 H5A 0.9700 . ?
C5 H5B 0.9700 . ?
C5 C6 1.514(6) . ?
C5 C4 1.480(6) . ?
C1 H1 0.9800 . ?
C1 C2 1.479(6) . ?
C1 C6 1.466(6) . ?
C2 H2A 0.9700 . ?
C2 H2B 0.9700 . ?
C2 C3 1.518(6) . ?
C6 H6A 0.9700 . ?
C6 H6B 0.9700 . ?
C3 H3A 0.9700 . ?
C3 H3B 0.9700 . ?
C3 C4 1.494(7) . ?
C4 H4 0.9800 . ?
C4 C7 1.534(7) . ?
C7 H7A 0.9600 . ?
C7 H7B 0.9600 . ?
C7 H7C 0.9600 . ?

loop_
_geom_torsion_atom_site_label_1
_geom_torsion_atom_site_label_2
_geom_torsion_atom_site_label_3
_geom_torsion_atom_site_label_4
_geom_torsion
_geom_torsion_site_symmetry_1
_geom_torsion_site_symmetry_2
_geom_torsion_site_symmetry_3
_geom_torsion_site_symmetry_4
_geom_torsion_publ_flag
N1 C1 C2 C3 176.4(4) . . . . ?
N1 C1 C6 C5 -177.3(4) . . . . ?
C1 C2 C3 C4 -50.5(6) . . . . ?
C2 C1 C6 C5 -52.1(6) . . . . ?
C2 C3 C4 C5 50.8(6) . . . . ?
C2 C3 C4 C7 178.1(5) . . . . ?
C6 C5 C4 C3 -51.7(6) . . . . ?
C6 C5 C4 C7 -179.2(5) . . . . ?
C6 C1 C2 C3 51.2(6) . . . . ?
C4 C5 C6 C1 52.6(6) . . . . ?
